data_4121537
loop_
_publ_author_name
'Xue, Ya-Xin'
'Zhu, Yuan-Yuan'
'Gao, Long-Mei'
'He, Xiao-Yue'
'Liu, Na'
'Zhang, Wu-Yi'
'Yin, Jun'
'Ding, Yunsheng'
'Zhou, Hongping'
'Wu, Zong-Quan'

_publ_section_title
;
 Air-Stable (Phenylbuta-1,3-diynyl)palladium(II) Complexes: Highly Active
 Initiators for Living Polymerization of Isocyanides.
;
_journal_issue 12
_journal_name_full 'Journal of the American Chemical Society'
_journal_page_first 4706
_journal_page_last 4713
_journal_paper_doi 10.1021/ja5004747
_journal_volume 136
_journal_year 2014
_chemical_formula_moiety 'C32 H40 P2 Pd'
_chemical_formula_sum 'C32 H40 P2 Pd'
_chemical_formula_weight 592.98
_chemical_name_common complex-1e
_chemical_name_systematic
;
 ?
;
_space_group_crystal_system monoclinic
_space_group_IT_number 14
_space_group_name_Hall '-P 2ybc'
_space_group_name_H-M_alt 'P 1 21/c 1'
_symmetry_space_group_name_Hall '-P 2ybc'
_symmetry_space_group_name_H-M 'P 1 21/c 1'
_atom_sites_solution_hydrogens geom
_audit_creation_date 2013-10-11
_audit_creation_method
;
Olex2 1.2
(compiled 2013.09.17 svn.r2790 for OlexSys, GUI svn.r4601)
;
_cell_angle_alpha 90
_cell_angle_beta 93.334(5)
_cell_angle_gamma 90
_cell_formula_units_Z 2
_cell_length_a 9.7979(6)
_cell_length_b 9.4064(6)
_cell_length_c 16.2306(9)
_cell_measurement_reflns_used 3315
_cell_measurement_temperature 100(2)
_cell_measurement_theta_max 28.4330
_cell_measurement_theta_min 3.9900
_cell_volume 1493.33(16)
_computing_molecular_graphics
;
O. V. Dolomanov, L. J. Bourhis, R. J. Gildea, J. A. K. Howard and H. Puschmann,
OLEX2: a complete structure solution, refinement and analysis program.
J. Appl. Cryst. (2009). 42, 339-341.
;
_computing_publication_material
;
O. V. Dolomanov, L. J. Bourhis, R. J. Gildea, J. A. K. Howard and H. Puschmann,
OLEX2: a complete structure solution, refinement and analysis program.
J. Appl. Cryst. (2009). 42, 339-341.
;
_computing_structure_refinement
;
SHELX, G.M. Sheldrick, Acta Cryst.
(2008). A64, 112-122
;
_diffrn_ambient_temperature 100.15
_diffrn_measured_fraction_theta_full 0.997
_diffrn_measured_fraction_theta_max 0.846
_diffrn_measurement_device_type 'SuperNova, Dual, Cu at zero, Atlas'
_diffrn_measurement_method '\w scans'
_diffrn_radiation_monochromator mirror
_diffrn_radiation_type MoK\a
_diffrn_radiation_wavelength 0.71073
_diffrn_reflns_av_R_equivalents 0.0287
_diffrn_reflns_av_unetI/netI 0.0422
_diffrn_reflns_Laue_measured_fraction_full 0.997
_diffrn_reflns_Laue_measured_fraction_max 0.846
_diffrn_reflns_limit_h_max 10
_diffrn_reflns_limit_h_min -11
_diffrn_reflns_limit_k_max 11
_diffrn_reflns_limit_k_min -12
_diffrn_reflns_limit_l_max 16
_diffrn_reflns_limit_l_min -21
_diffrn_reflns_number 6992
_diffrn_reflns_point_group_measured_fraction_full 0.997
_diffrn_reflns_point_group_measured_fraction_max 0.846
_diffrn_reflns_theta_full 25.242
_diffrn_reflns_theta_max 28.348
_diffrn_reflns_theta_min 3.004
_diffrn_source 'SuperNova (Mo) X-ray Source'
_exptl_absorpt_coefficient_mu 0.746
_exptl_absorpt_correction_T_max 1.00000
_exptl_absorpt_correction_T_min 0.83533
_exptl_absorpt_correction_type multi-scan
_exptl_crystal_colour colorless
_exptl_crystal_density_diffrn 1.319
_exptl_crystal_F_000 616
_exptl_crystal_size_max 0.25
_exptl_crystal_size_mid 0.20
_exptl_crystal_size_min 0.10
_refine_diff_density_max 2.038
_refine_diff_density_min -0.583
_refine_diff_density_rms 0.095
_refine_ls_extinction_method none
_refine_ls_goodness_of_fit_ref 1.083
_refine_ls_hydrogen_treatment constr
_refine_ls_matrix_type full
_refine_ls_number_parameters 221
_refine_ls_number_reflns 3147
_refine_ls_number_restraints 48
_refine_ls_restrained_S_all 1.156
_refine_ls_R_factor_all 0.0480
_refine_ls_R_factor_gt 0.0373
_refine_ls_shift/su_max 0.003
_refine_ls_shift/su_mean 0.000
_refine_ls_structure_factor_coef Fsqd
_refine_ls_weighting_details
;
 w=1/[\s^2^(Fo^2^)+(0.0298P)^2^+3.4906P]
 where P=(Fo^2^+2Fc^2^)/3
;
_refine_ls_weighting_scheme calc
_refine_ls_wR_factor_gt 0.0861
_refine_ls_wR_factor_ref 0.0930
_reflns_Friedel_coverage 0.000
_reflns_number_gt 2637
_reflns_number_total 3147
_reflns_threshold_expression 'I > 2\s(I)'
_cod_data_source_file ja5004747_si_002.cif
_cod_data_source_block 1e
_cod_database_code 4121537
_shelxl_version_number 2013-2
_shelx_space_group_comment
;
The symmetry employed for this shelxl refinement is uniquely defined
by the following loop, which should always be used as a source of
symmetry information in preference to the above space-group names.
They are only intended as comments.
;
_olex2_refinement_description
;
1. Fixed Uiso
 At 1.2 times of:
  All C(H) groups, All C(H,H) groups
 At 1.5 times of:
  All C(H,H,H) groups
2. Restrained distances
 P1-C11A = P1-C11B = P1-C12A = P1-C12B = P1-C13A = P1-C13B
 1.82 with sigma of 0.01
 C11A-C14A = C11B-C14B
 1.51 with sigma of 0.01
 C12A-C15A = C12B-C15B
 1.51 with sigma of 0.01
 C13A-C16A = C13B-C16B
 1.51 with sigma of 0.01
3. Uiso/Uaniso restraints and constraints
Uanis(C11A) \\sim Ueq, Uanis(C11B) \\sim Ueq, Uanis(C12A) \\sim Ueq,
Uanis(C12B) \\sim Ueq, Uanis(C13A) \\sim Ueq, Uanis(C13B) \\sim Ueq: with sigma
of 0.01 and sigma for terminal atoms of 0.02
4. Others
 Sof(C11B)=Sof(H11C)=Sof(H11D)=Sof(C12B)=Sof(H12C)=Sof(H12D)=Sof(C13B)=
 Sof(H13C)=Sof(H13D)=Sof(C14B)=Sof(H14D)=Sof(H14E)=Sof(H14F)=Sof(C15B)=
 Sof(H15D)=Sof(H15E)=Sof(H15F)=Sof(C16B)=Sof(H16D)=Sof(H16E)=Sof(H16F)=1-FVAR(1)
 Sof(C11A)=Sof(H11A)=Sof(H11B)=Sof(C12A)=Sof(H12A)=Sof(H12B)=Sof(C13A)=
 Sof(H13A)=Sof(H13B)=Sof(C14A)=Sof(H14A)=Sof(H14B)=Sof(H14C)=Sof(C15A)=
 Sof(H15A)=Sof(H15B)=Sof(H15C)=Sof(C16A)=Sof(H16A)=Sof(H16B)=Sof(H16C)=FVAR(1)
5.a Secondary CH2 refined with riding coordinates:
 C11A(H11A,H11B), C12A(H12A,H12B), C13A(H13A,H13B), C11B(H11C,H11D), C12B(H12C,
 H12D), C13B(H13C,H13D)
5.b Aromatic/amide H refined with riding coordinates:
 C1(H1), C2(H2), C3(H3), C4(H4), C5(H5)
5.c Idealised Me refined as rotating group:
 C14A(H14A,H14B,H14C), C15A(H15A,H15B,H15C), C16A(H16A,H16B,H16C), C14B(H14D,
 H14E,H14F), C15B(H15D,H15E,H15F), C16B(H16D,H16E,H16F)
;

loop_
_space_group_symop_operation_xyz
'x, y, z'
'-x, y+1/2, -z+1/2'
'-x, -y, -z'
'x, -y-1/2, z-1/2'

loop_
_atom_site_label
_atom_site_type_symbol
_atom_site_fract_x
_atom_site_fract_y
_atom_site_fract_z
_atom_site_U_iso_or_equiv
_atom_site_adp_type
_atom_site_occupancy
_atom_site_site_symmetry_order
_atom_site_calc_flag
_atom_site_refinement_flags_posn
_atom_site_refinement_flags_adp
_atom_site_refinement_flags_occupancy
_atom_site_disorder_assembly
_atom_site_disorder_group
C1 C -0.5594(4) 0.4263(4) 0.2343(2) 0.0300(8) Uani 1 1 d . . . . .
H1 H -0.5177 0.3513 0.2658 0.036 Uiso 1 1 calc R U . . .
C2 C -0.6639(5) 0.5045(4) 0.2660(3) 0.0387(10) Uani 1 1 d . . . . .
H2 H -0.6931 0.4833 0.3194 0.046 Uiso 1 1 calc R U . . .
C3 C -0.7260(4) 0.6132(4) 0.2205(2) 0.0313(9) Uani 1 1 d . . . . .
H3 H -0.7984 0.6655 0.2424 0.038 Uiso 1 1 calc R U . . .
C4 C -0.6833(3) 0.6458(4) 0.1435(2) 0.0221(7) Uani 1 1 d . . . . .
H4 H -0.7258 0.7210 0.1125 0.026 Uiso 1 1 calc R U . . .
C5 C -0.5785(3) 0.5689(4) 0.1113(2) 0.0210(7) Uani 1 1 d . . . . .
H5 H -0.5491 0.5920 0.0582 0.025 Uiso 1 1 calc R U . . .
C6 C -0.5150(3) 0.4573(4) 0.1561(2) 0.0214(7) Uani 1 1 d . . . . .
C7 C -0.4103(3) 0.3735(4) 0.1223(2) 0.0216(7) Uani 1 1 d . . . . .
C8 C -0.3259(3) 0.2986(4) 0.0937(2) 0.0206(7) Uani 1 1 d . . . . .
C9 C -0.2291(3) 0.2096(4) 0.0629(2) 0.0197(7) Uani 1 1 d . . . . .
C10 C -0.1449(3) 0.1291(3) 0.03738(18) 0.0162(6) Uani 1 1 d . . . . .
P1 P 0.16035(10) 0.14363(10) 0.06699(7) 0.0296(2) Uani 1 1 d D . . . .
Pd1 Pd 0.0000 0.0000 0.0000 0.01082(11) Uani 1 2 d S . P A .
C11A C 0.1159(8) 0.3195(7) 0.0992(5) 0.030(2) Uani 0.479(4) 1 d D U P A 1
H11A H 0.2002 0.3776 0.1051 0.036 Uiso 0.479(4) 1 calc R U P A 1
H11B H 0.0551 0.3634 0.0555 0.036 Uiso 0.479(4) 1 calc R U P A 1
C12A C 0.2856(7) 0.2026(9) -0.0152(4) 0.0303(19) Uani 0.479(4) 1 d D U P A 1
H12A H 0.3502 0.2720 0.0113 0.036 Uiso 0.479(4) 1 calc R U P A 1
H12B H 0.3396 0.1183 -0.0298 0.036 Uiso 0.479(4) 1 calc R U P A 1
C13A C 0.2738(6) 0.0619(7) 0.1392(4) 0.0191(15) Uani 0.479(4) 1 d D U P A 1
H13A H 0.3281 -0.0118 0.1123 0.023 Uiso 0.479(4) 1 calc R U P A 1
H13B H 0.3372 0.1327 0.1653 0.023 Uiso 0.479(4) 1 calc R U P A 1
C14A C 0.0479(14) 0.3239(17) 0.1768(7) 0.088(4) Uani 0.479(4) 1 d D . P A 1
H14A H -0.0222 0.2496 0.1767 0.132 Uiso 0.479(4) 1 calc R U P A 1
H14B H 0.0050 0.4171 0.1830 0.132 Uiso 0.479(4) 1 calc R U P A 1
H14C H 0.1153 0.3080 0.2229 0.132 Uiso 0.479(4) 1 calc R U P A 1
C15A C 0.2259(9) 0.2689(8) -0.0956(4) 0.034(2) Uani 0.479(4) 1 d D . P A 1
H15A H 0.1608 0.2026 -0.1230 0.051 Uiso 0.479(4) 1 calc R U P A 1
H15B H 0.2999 0.2889 -0.1321 0.051 Uiso 0.479(4) 1 calc R U P A 1
H15C H 0.1789 0.3577 -0.0833 0.051 Uiso 0.479(4) 1 calc R U P A 1
C16A C 0.1870(9) -0.0045(9) 0.2027(5) 0.0274(19) Uani 0.479(4) 1 d D . P A 1
H16A H 0.1309 0.0691 0.2269 0.041 Uiso 0.479(4) 1 calc R U P A 1
H16B H 0.2463 -0.0486 0.2462 0.041 Uiso 0.479(4) 1 calc R U P A 1
H16C H 0.1275 -0.0770 0.1762 0.041 Uiso 0.479(4) 1 calc R U P A 1
C11B C 0.1426(8) 0.3293(7) 0.0505(4) 0.0276(17) Uani 0.521(4) 1 d D U P A 2
H11C H 0.0631 0.3651 0.0793 0.033 Uiso 0.521(4) 1 calc R U P A 2
H11D H 0.2254 0.3790 0.0735 0.033 Uiso 0.521(4) 1 calc R U P A 2
C12B C 0.3356(6) 0.0893(7) 0.0782(4) 0.0227(15) Uani 0.521(4) 1 d D U P A 2
H12C H 0.3842 0.1440 0.1230 0.027 Uiso 0.521(4) 1 calc R U P A 2
H12D H 0.3416 -0.0130 0.0923 0.027 Uiso 0.521(4) 1 calc R U P A 2
C13B C 0.1191(7) 0.1345(7) 0.1835(3) 0.0267(16) Uani 0.521(4) 1 d D U P A 2
H13C H 0.1883 0.1918 0.2156 0.032 Uiso 0.521(4) 1 calc R U P A 2
H13D H 0.0293 0.1802 0.1895 0.032 Uiso 0.521(4) 1 calc R U P A 2
C14B C 0.1227(8) 0.3598(9) -0.0400(4) 0.038(2) Uani 0.521(4) 1 d D . P A 2
H14D H 0.1980 0.3180 -0.0689 0.057 Uiso 0.521(4) 1 calc R U P A 2
H14E H 0.1210 0.4629 -0.0489 0.057 Uiso 0.521(4) 1 calc R U P A 2
H14F H 0.0359 0.3186 -0.0615 0.057 Uiso 0.521(4) 1 calc R U P A 2
C15B C 0.3998(7) 0.1168(8) -0.0029(4) 0.0296(17) Uani 0.521(4) 1 d D . P A 2
H15D H 0.3525 0.0602 -0.0465 0.044 Uiso 0.521(4) 1 calc R U P A 2
H15E H 0.4965 0.0899 0.0021 0.044 Uiso 0.521(4) 1 calc R U P A 2
H15F H 0.3917 0.2180 -0.0167 0.044 Uiso 0.521(4) 1 calc R U P A 2
C16B C 0.1153(10) -0.0124(8) 0.2222(5) 0.0332(19) Uani 0.521(4) 1 d D . P A 2
H16D H 0.0469 -0.0709 0.1915 0.050 Uiso 0.521(4) 1 calc R U P A 2
H16E H 0.0910 -0.0039 0.2797 0.050 Uiso 0.521(4) 1 calc R U P A 2
H16F H 0.2054 -0.0571 0.2204 0.050 Uiso 0.521(4) 1 calc R U P A 2

loop_
_atom_site_aniso_label
_atom_site_aniso_U_11
_atom_site_aniso_U_22
_atom_site_aniso_U_33
_atom_site_aniso_U_23
_atom_site_aniso_U_13
_atom_site_aniso_U_12
C1 0.030(2) 0.0225(19) 0.039(2) 0.0039(16) 0.0105(16) 0.0091(16)
C2 0.044(3) 0.033(2) 0.042(2) 0.0101(18) 0.0269(19) 0.014(2)
C3 0.030(2) 0.0231(19) 0.042(2) -0.0007(16) 0.0166(16) 0.0082(16)
C4 0.0210(18) 0.0138(16) 0.0313(18) -0.0048(14) 0.0001(13) 0.0012(14)
C5 0.0179(17) 0.0201(17) 0.0251(17) -0.0058(13) 0.0026(13) -0.0044(14)
C6 0.0152(17) 0.0206(17) 0.0286(18) -0.0095(14) 0.0033(13) -0.0029(14)
C7 0.0169(17) 0.0204(17) 0.0273(17) -0.0057(14) 0.0008(13) -0.0018(14)
C8 0.0167(17) 0.0192(17) 0.0258(17) -0.0034(13) -0.0003(13) -0.0006(14)
C9 0.0171(17) 0.0169(16) 0.0253(17) 0.0006(13) 0.0014(12) -0.0022(14)
C10 0.0132(16) 0.0152(16) 0.0200(15) -0.0015(12) -0.0005(11) -0.0025(13)
P1 0.0169(5) 0.0176(5) 0.0523(6) -0.0146(4) -0.0149(4) 0.0043(4)
Pd1 0.00906(17) 0.01078(17) 0.01259(17) -0.00135(12) 0.00043(10) -0.00019(13)
C11A 0.018(4) 0.016(4) 0.052(5) -0.012(4) -0.019(4) 0.004(3)
C12A 0.022(4) 0.037(4) 0.032(4) -0.006(3) -0.001(3) -0.015(3)
C13A 0.013(3) 0.017(3) 0.026(3) -0.003(3) -0.007(3) 0.003(3)
C14A 0.091(11) 0.098(12) 0.075(9) -0.003(8) 0.008(7) 0.002(9)
C15A 0.051(6) 0.020(4) 0.032(4) 0.006(3) 0.016(4) 0.003(4)
C16A 0.031(5) 0.031(5) 0.020(4) 0.001(3) -0.003(3) 0.011(4)
C11B 0.027(4) 0.024(4) 0.032(4) 0.001(3) -0.003(3) -0.004(3)
C12B 0.018(3) 0.021(3) 0.028(3) -0.005(3) -0.006(3) -0.003(3)
C13B 0.025(4) 0.028(4) 0.027(3) -0.005(3) -0.002(3) -0.001(3)
C14B 0.030(4) 0.033(4) 0.052(5) 0.013(4) 0.001(3) -0.002(4)
C15B 0.022(4) 0.039(4) 0.028(4) -0.007(3) 0.005(3) -0.005(3)
C16B 0.042(6) 0.035(5) 0.022(4) 0.004(3) -0.001(4) 0.008(5)

loop_
_atom_type_symbol
_atom_type_description
_atom_type_scat_dispersion_real
_atom_type_scat_dispersion_imag
_atom_type_scat_source
C C 0.0033 0.0016 'International Tables Vol C Tables 4.2.6.8 and 6.1.1.4'
H H 0.0000 0.0000 'International Tables Vol C Tables 4.2.6.8 and 6.1.1.4'
P P 0.1023 0.0942 'International Tables Vol C Tables 4.2.6.8 and 6.1.1.4'
Pd Pd -0.9988 1.0072 'International Tables Vol C Tables 4.2.6.8 and 6.1.1.4'

loop_
_geom_angle_atom_site_label_1
_geom_angle_atom_site_label_2
_geom_angle_atom_site_label_3
_geom_angle
_geom_angle_site_symmetry_1
_geom_angle_site_symmetry_3
C2 C1 C6 120.3(3) . .
C3 C2 C1 120.5(4) . .
C4 C3 C2 120.2(3) . .
C3 C4 C5 119.9(3) . .
C4 C5 C6 120.9(3) . .
C1 C6 C5 118.3(3) . .
C1 C6 C7 120.2(3) . .
C5 C6 C7 121.4(3) . .
C8 C7 C6 177.4(4) . .
C7 C8 C9 178.2(4) . .
C10 C9 C8 178.3(4) . .
C9 C10 Pd1 177.2(3) . .
C11A P1 Pd1 120.6(2) . .
C11A P1 C12A 96.3(4) . .
C12A P1 Pd1 106.5(2) . .
C13A P1 Pd1 116.7(2) . .
C13A P1 C11A 111.5(3) . .
C13A P1 C12A 100.6(3) . .
C11B P1 Pd1 116.7(2) . .
C11B P1 C12B 112.4(3) . .
C11B P1 C13B 99.5(3) . .
C12B P1 Pd1 120.4(2) . .
C12B P1 C13B 98.0(3) . .
C13B P1 Pd1 104.9(2) . .
C10 Pd1 C10 180.0 . 3
C10 Pd1 P1 91.30(9) . 3
C10 Pd1 P1 88.70(9) 3 3
C10 Pd1 P1 91.30(9) 3 .
C10 Pd1 P1 88.70(9) . .
P1 Pd1 P1 180.0 . 3
C14A C11A P1 114.1(8) . .
C15A C12A P1 118.4(5) . .
C16A C13A P1 106.2(5) . .
C14B C11B P1 110.0(5) . .
C15B C12B P1 107.9(4) . .
C16B C13B P1 116.8(5) . .

loop_
_geom_bond_atom_site_label_1
_geom_bond_atom_site_label_2
_geom_bond_distance
_geom_bond_site_symmetry_2
C1 C2 1.384(5) .
C1 C6 1.396(5) .
C2 C3 1.382(5) .
C3 C4 1.375(5) .
C4 C5 1.384(5) .
C5 C6 1.402(5) .
C6 C7 1.427(5) .
C7 C8 1.200(5) .
C8 C9 1.380(5) .
C9 C10 1.210(5) .
C10 Pd1 1.990(3) .
P1 Pd1 2.2972(9) .
P1 C11A 1.797(6) .
P1 C12A 1.945(6) .
P1 C13A 1.746(5) .
P1 C11B 1.774(6) .
P1 C12B 1.791(5) .
P1 C13B 1.959(6) .
Pd1 C10 1.990(3) 3
Pd1 P1 2.2972(9) 3
C11A C14A 1.460(9) .
C12A C15A 1.532(7) .
C13A C16A 1.509(8) .
C11B C14B 1.498(7) .
C12B C15B 1.514(7) .
C13B C16B 1.519(8) .
